data_4034853
loop_
_publ_author_name
'Alajarin, Mateo'
'Lopez-Leonardo, Carmen'
'Orenes, Raul-Angel'
'Pastor, Aurelia'
'Sanchez-Andrada, Pilar'
'Vidal, Angel'

_publ_section_title
;
 Exploring the Conversion of Macrocyclic 2,2'-Biaryl Bis(thioureas) into
 Cyclic Monothioureas: An Experimental and Computational Investigation.
;
_journal_issue 22
_journal_name_full 'The Journal of organic chemistry'
_journal_page_first 14022
_journal_page_last 14035
_journal_paper_doi 10.1021/acs.joc.8b02496
_journal_volume 83
_journal_year 2018
_chemical_formula_sum 'C13.28571 H10.42857 N2.14286 S'
_chemical_formula_weight 232.15
_space_group_IT_number 14
_space_group_name_Hall '-P 2ybc'
_space_group_name_H-M_alt 'P 1 21/c 1'
_symmetry_cell_setting monoclinic
_symmetry_space_group_name_H-M 'P 1 21/c 1'
_atom_sites_solution_hydrogens geom
_atom_sites_solution_primary direct
_atom_sites_solution_secondary difmap
_audit_creation_method SHELXL-97
_cell_angle_alpha 90.00
_cell_angle_beta 103.780(2)
_cell_angle_gamma 90.00
_cell_formula_units_Z 28
_cell_length_a 19.3518(10)
_cell_length_b 16.6426(9)
_cell_length_c 26.0808(14)
_cell_measurement_reflns_used 9634
_cell_measurement_temperature 100(2)
_cell_measurement_theta_max 66.71
_cell_measurement_theta_min 3.55
_cell_volume 8157.9(8)
_computing_cell_refinement 'SAINT V8.27B (Bruker AXS Inc., 2011)'
_computing_data_collection 'APEX 2013.2 (Bruker AXS Inc.)'
_computing_data_reduction 'SAINT V8.27B (Bruker AXS Inc., 2011)'
_computing_molecular_graphics 'Bruker SHELXTL'
_computing_publication_material 'Bruker SHELXTL'
_computing_structure_refinement 'SHELXL-97 (Sheldrick, 2008)'
_computing_structure_solution 'SHELXS-97 (Sheldrick, 2008)'
_diffrn_ambient_temperature 100(2)
_diffrn_detector_area_resol_mean 10.4167
_diffrn_measured_fraction_theta_full 0.996
_diffrn_measured_fraction_theta_max 0.996
_diffrn_measurement_device_type 'Bruker D8 QUEST'
_diffrn_measurement_method 'omega + phi scans'
_diffrn_radiation_monochromator multilayer
_diffrn_radiation_source 'high brilliance microfocus sealed tube'
_diffrn_radiation_type CuK\a
_diffrn_radiation_wavelength 1.54178
_diffrn_reflns_av_R_equivalents 0.0497
_diffrn_reflns_av_sigmaI/netI 0.0219
_diffrn_reflns_limit_h_max 23
_diffrn_reflns_limit_h_min -23
_diffrn_reflns_limit_k_max 19
_diffrn_reflns_limit_k_min -19
_diffrn_reflns_limit_l_max 30
_diffrn_reflns_limit_l_min -31
_diffrn_reflns_number 139542
_diffrn_reflns_theta_full 66.77
_diffrn_reflns_theta_max 66.77
_diffrn_reflns_theta_min 2.35
_exptl_absorpt_coefficient_mu 2.245
_exptl_absorpt_correction_T_max 0.8960
_exptl_absorpt_correction_T_min 0.4746
_exptl_absorpt_correction_type multi-scan
_exptl_absorpt_process_details SADABS
_exptl_crystal_colour colourless
_exptl_crystal_density_diffrn 1.323
_exptl_crystal_density_method 'not measured'
_exptl_crystal_description prism
_exptl_crystal_F_000 3392
_exptl_crystal_size_max 0.39
_exptl_crystal_size_mid 0.11
_exptl_crystal_size_min 0.05
_refine_diff_density_max 0.498
_refine_diff_density_min -0.311
_refine_diff_density_rms 0.059
_refine_ls_extinction_method none
_refine_ls_goodness_of_fit_ref 1.058
_refine_ls_hydrogen_treatment 'NH free, Me rigid andothers riding'
_refine_ls_matrix_type full
_refine_ls_number_parameters 1093
_refine_ls_number_reflns 14411
_refine_ls_number_restraints 0
_refine_ls_restrained_S_all 1.058
_refine_ls_R_factor_all 0.0411
_refine_ls_R_factor_gt 0.0340
_refine_ls_shift/su_max 0.002
_refine_ls_shift/su_mean 0.000
_refine_ls_structure_factor_coef Fsqd
_refine_ls_weighting_details 'calc w=1/[\s^2^(Fo^2^)+(0.0441P)^2^+3.8695P] where P=(Fo^2^+2Fc^2^)/3'
_refine_ls_weighting_scheme calc
_refine_ls_wR_factor_gt 0.0826
_refine_ls_wR_factor_ref 0.0868
_reflns_number_gt 12542
_reflns_number_total 14411
_reflns_threshold_expression >2sigma(I)
_cod_data_source_file jo8b02496_si_003.cif
_cod_data_source_block apv872n_0mspn
_cod_depositor_comments
;
The following automatic conversions were performed:

data item '_symmetry_cell_setting' value 'Monoclinic' was changed to
'monoclinic' in accordance with the
/home/data/users/saulius/crontab/automatic-downloads/current/ACS/lib/dictionaries/cif_core.dic
dictionary named 'cif_core.dic' version 2.4.2 last updated on
2011-04-26.

Automatic conversion script
Id: cif_fix_values 6909 2019-04-08 15:41:33Z antanas 

2020-07-21
Z value and formula fixed to values more according to usual
chemical conventions.                 miguel
;
_cod_original_formula_sum 'C93 H73 N15 S7'
_cod_original_formula_weight 1625.08
_cod_original_formula_units_Z 4
_cod_original_sg_symbol_H-M 'P 21/c'
_cod_database_code 4034853

loop_
_symmetry_equiv_pos_as_xyz
'x, y, z'
'-x, y+1/2, -z+1/2'
'-x, -y, -z'
'x, -y-1/2, z-1/2'

loop_
_atom_site_label
_atom_site_type_symbol
_atom_site_fract_x
_atom_site_fract_y
_atom_site_fract_z
_atom_site_U_iso_or_equiv
_atom_site_adp_type
_atom_site_occupancy
_atom_site_symmetry_multiplicity
_atom_site_calc_flag
_atom_site_refinement_flags
S1 S 0.38634(2) 0.30994(2) 0.037729(15) 0.01989(9) Uani 1 1 d .
N1 N 0.32489(7) 0.45109(8) 0.00824(5) 0.0182(3) Uani 1 1 d .
H01 H 0.3030(11) 0.4226(12) -0.0183(8) 0.033(5) Uiso 1 1 d .
N2 N 0.42047(7) 0.45255(8) 0.08086(5) 0.0187(3) Uani 1 1 d .
H02 H 0.4507(11) 0.4238(12) 0.1050(8) 0.034(5) Uiso 1 1 d .
C1 C 0.28216(8) 0.51159(9) 0.02434(6) 0.0175(3) Uani 1 1 d .
C2 C 0.20861(9) 0.50178(10) 0.00914(6) 0.0217(3) Uani 1 1 d .
H2 H 0.1891 0.4566 -0.0115 0.026 Uiso 1 1 calc R
C3 C 0.16370(9) 0.55745(10) 0.02390(7) 0.0254(4) Uani 1 1 d .
H3 H 0.1136 0.5512 0.0127 0.030 Uiso 1 1 calc R
C4 C 0.19253(9) 0.62243(10) 0.05514(7) 0.0252(4) Uani 1 1 d .
H4 H 0.1622 0.6596 0.0667 0.030 Uiso 1 1 calc R
C5 C 0.26555(9) 0.63287(10) 0.06941(6) 0.0219(3) Uani 1 1 d .
H5 H 0.2847 0.6778 0.0906 0.026 Uiso 1 1 calc R
C6 C 0.31210(8) 0.57896(9) 0.05346(6) 0.0177(3) Uani 1 1 d .
C7 C 0.38940(9) 0.59528(9) 0.06462(6) 0.0184(3) Uani 1 1 d .
C8 C 0.41417(9) 0.67431(10) 0.06339(6) 0.0224(3) Uani 1 1 d .
H8 H 0.3807 0.7170 0.0555 0.027 Uiso 1 1 calc R
C9 C 0.48588(10) 0.69171(10) 0.07339(7) 0.0281(4) Uani 1 1 d .
H9 H 0.5011 0.7457 0.0719 0.034 Uiso 1 1 calc R
C10 C 0.53570(10) 0.63044(11) 0.08562(7) 0.0300(4) Uani 1 1 d .
H10 H 0.5851 0.6423 0.0927 0.036 Uiso 1 1 calc R
C11 C 0.51274(9) 0.55161(11) 0.08741(7) 0.0260(4) Uani 1 1 d .
H11 H 0.5466 0.5094 0.0960 0.031 Uiso 1 1 calc R
C12 C 0.44024(8) 0.53433(9) 0.07664(6) 0.0186(3) Uani 1 1 d .
C13 C 0.37683(8) 0.41011(9) 0.04256(6) 0.0172(3) Uani 1 1 d .
S2 S 0.74872(2) 0.63379(2) 0.105864(15) 0.02027(9) Uani 1 1 d .
N3 N 0.76289(7) 0.76338(8) 0.04928(5) 0.0192(3) Uani 1 1 d .
H03 H 0.7335(10) 0.7383(12) 0.0262(8) 0.027(5) Uiso 1 1 d .
N4 N 0.82380(7) 0.76448(8) 0.13728(5) 0.0186(3) Uani 1 1 d .
H04 H 0.8379(10) 0.7345(12) 0.1643(8) 0.027(5) Uiso 1 1 d .
C21 C 0.80720(8) 0.81741(10) 0.02868(6) 0.0204(3) Uani 1 1 d .
C22 C 0.81306(10) 0.80304(11) -0.02251(7) 0.0286(4) Uani 1 1 d .
H22 H 0.7894 0.7582 -0.0415 0.034 Uiso 1 1 calc R
C23 C 0.85315(11) 0.85360(12) -0.04610(8) 0.0375(5) Uani 1 1 d .
H23 H 0.8560 0.8443 -0.0815 0.045 Uiso 1 1 calc R
C24 C 0.88912(11) 0.91768(12) -0.01802(8) 0.0369(4) Uani 1 1 d .
H24 H 0.9178 0.9516 -0.0337 0.044 Uiso 1 1 calc R
C25 C 0.88314(9) 0.93205(11) 0.03275(7) 0.0290(4) Uani 1 1 d .
H25 H 0.9084 0.9759 0.0518 0.035 Uiso 1 1 calc R
C26 C 0.84073(8) 0.88372(10) 0.05703(6) 0.0216(3) Uani 1 1 d .
C27 C 0.83224(8) 0.90561(10) 0.11019(6) 0.0207(3) Uani 1 1 d .
C28 C 0.83463(9) 0.98664(10) 0.12557(7) 0.0268(4) Uani 1 1 d .
H28 H 0.8379 1.0271 0.1006 0.032 Uiso 1 1 calc R
C29 C 0.83241(10) 1.00880(11) 0.17612(7) 0.0317(4) Uani 1 1 d .
H29 H 0.8345 1.0640 0.1855 0.038 Uiso 1 1 calc R
C30 C 0.82721(10) 0.95108(11) 0.21316(7) 0.0313(4) Uani 1 1 d .
H30 H 0.8265 0.9663 0.2481 0.038 Uiso 1 1 calc R
C31 C 0.82299(9) 0.87071(10) 0.19871(7) 0.0248(4) Uani 1 1 d .
H31 H 0.8185 0.8307 0.2237 0.030 Uiso 1 1 calc R
C32 C 0.82528(8) 0.84836(9) 0.14775(6) 0.0189(3) Uani 1 1 d .
C33 C 0.78036(8) 0.72604(9) 0.09657(6) 0.0172(3) Uani 1 1 d .
S3 S 0.31840(2) 0.83051(3) 0.175205(15) 0.02569(10) Uani 1 1 d .
N5 N 0.36245(7) 0.89136(8) 0.09514(5) 0.0181(3) Uani 1 1 d .
H05 H 0.3181(10) 0.8800(11) 0.0785(7) 0.022(5) Uiso 1 1 d .
N6 N 0.44758(7) 0.88148(8) 0.17408(5) 0.0181(3) Uani 1 1 d .
H06 H 0.4554(10) 0.8726(12) 0.2076(8) 0.030(5) Uiso 1 1 d .
C41 C 0.38908(8) 0.96282(9) 0.07625(6) 0.0167(3) Uani 1 1 d .
C42 C 0.33920(9) 1.01951(10) 0.05178(6) 0.0210(3) Uani 1 1 d .
H42 H 0.2899 1.0100 0.0482 0.025 Uiso 1 1 calc R
C43 C 0.36176(9) 1.08967(10) 0.03272(6) 0.0237(4) Uani 1 1 d .
H43 H 0.3280 1.1289 0.0163 0.028 Uiso 1 1 calc R
C44 C 0.43381(9) 1.10287(10) 0.03750(6) 0.0219(3) Uani 1 1 d .
H44 H 0.4494 1.1513 0.0245 0.026 Uiso 1 1 calc R
C45 C 0.48296(8) 1.04566(9) 0.06112(6) 0.0188(3) Uani 1 1 d .
H45 H 0.5321 1.0548 0.0635 0.023 Uiso 1 1 calc R
C46 C 0.46179(8) 0.97456(9) 0.08164(6) 0.0161(3) Uani 1 1 d .
C47 C 0.51566(8) 0.91536(9) 0.10821(6) 0.0163(3) Uani 1 1 d .
C48 C 0.57829(8) 0.90365(10) 0.09121(6) 0.0200(3) Uani 1 1 d .
H48 H 0.5844 0.9315 0.0608 0.024 Uiso 1 1 calc R
C49 C 0.63146(9) 0.85269(10) 0.11738(7) 0.0254(4) Uani 1 1 d .
H49 H 0.6732 0.8455 0.1047 0.031 Uiso 1 1 calc R
C50 C 0.62389(9) 0.81210(10) 0.16210(7) 0.0249(4) Uani 1 1 d .
H50 H 0.6607 0.7777 0.1806 0.030 Uiso 1 1 calc R
C51 C 0.56236(8) 0.82196(9) 0.17970(6) 0.0210(3) Uani 1 1 d .
H51 H 0.5567 0.7939 0.2102 0.025 Uiso 1 1 calc R
C52 C 0.50857(8) 0.87295(9) 0.15284(6) 0.0166(3) Uani 1 1 d .
C53 C 0.37985(8) 0.87033(9) 0.14659(6) 0.0175(3) Uani 1 1 d .
S4 S 0.49165(2) 0.86678(2) 0.308503(15) 0.02157(9) Uani 1 1 d .
N7 N 0.46941(7) 0.73974(8) 0.36447(5) 0.0179(3) Uani 1 1 d .
H07 H 0.5004(10) 0.7637(12) 0.3886(8) 0.026(5) Uiso 1 1 d .
N8 N 0.41307(7) 0.73943(8) 0.27569(5) 0.0197(3) Uani 1 1 d .
H08 H 0.3982(10) 0.7678(12) 0.2485(8) 0.025(5) Uiso 1 1 d .
C61 C 0.41809(8) 0.69494(9) 0.38390(6) 0.0165(3) Uani 1 1 d .
C62 C 0.41163(8) 0.71401(9) 0.43443(6) 0.0199(3) Uani 1 1 d .
H62 H 0.4385 0.7571 0.4531 0.024 Uiso 1 1 calc R
C63 C 0.36615(9) 0.67053(10) 0.45778(7) 0.0239(4) Uani 1 1 d .
H63 H 0.3632 0.6826 0.4928 0.029 Uiso 1 1 calc R
C64 C 0.32497(9) 0.60934(10) 0.42976(7) 0.0238(4) Uani 1 1 d .
H64 H 0.2930 0.5800 0.4452 0.029 Uiso 1 1 calc R
C65 C 0.33075(8) 0.59142(10) 0.37930(6) 0.0198(3) Uani 1 1 d .
H65 H 0.3015 0.5504 0.3601 0.024 Uiso 1 1 calc R
C66 C 0.37847(8) 0.63202(9) 0.35552(6) 0.0163(3) Uani 1 1 d .
C67 C 0.38778(8) 0.60356(9) 0.30391(6) 0.0173(3) Uani 1 1 d .
C68 C 0.37753(8) 0.52239(10) 0.29001(6) 0.0212(3) Uani 1 1 d .
H68 H 0.3673 0.4854 0.3150 0.025 Uiso 1 1 calc R
C69 C 0.38192(9) 0.49471(10) 0.24086(7) 0.0262(4) Uani 1 1 d .
H69 H 0.3745 0.4394 0.2323 0.031 Uiso 1 1 calc R
C70 C 0.39721(10) 0.54789(11) 0.20415(7) 0.0284(4) Uani 1 1 d .
H70 H 0.3996 0.5292 0.1702 0.034 Uiso 1 1 calc R
C71 C 0.40888(9) 0.62794(10) 0.21701(6) 0.0236(4) Uani 1 1 d .
H71 H 0.4202 0.6643 0.1921 0.028 Uiso 1 1 calc R
C72 C 0.40412(8) 0.65550(10) 0.26652(6) 0.0182(3) Uani 1 1 d .
C73 C 0.45585(8) 0.77640(9) 0.31699(6) 0.0175(3) Uani 1 1 d .
S5 S 0.02401(2) 0.67222(3) 0.386603(15) 0.02497(10) Uani 1 1 d .
N9 N 0.15394(7) 0.71852(9) 0.38366(5) 0.0202(3) Uani 1 1 d .
H09 H 0.1613(11) 0.7054(12) 0.4174(9) 0.036(6) Uiso 1 1 d .
N10 N 0.06908(7) 0.72003(9) 0.30341(5) 0.0209(3) Uani 1 1 d .
H010 H 0.0258(10) 0.7109(11) 0.2902(7) 0.021(5) Uiso 1 1 d .
C81 C 0.11469(8) 0.70207(10) 0.26900(6) 0.0188(3) Uani 1 1 d .
C82 C 0.08741(9) 0.65266(10) 0.22588(6) 0.0223(3) Uani 1 1 d .
H82 H 0.0399 0.6335 0.2200 0.027 Uiso 1 1 calc R
C83 C 0.12885(9) 0.63116(11) 0.19147(6) 0.0249(4) Uani 1 1 d .
H83 H 0.1095 0.5984 0.1616 0.030 Uiso 1 1 calc R
C84 C 0.19864(9) 0.65765(10) 0.20081(6) 0.0247(4) Uani 1 1 d .
H84 H 0.2279 0.6419 0.1780 0.030 Uiso 1 1 calc R
C85 C 0.22544(9) 0.70705(10) 0.24349(6) 0.0222(3) Uani 1 1 d .
H85 H 0.2733 0.7251 0.2495 0.027 Uiso 1 1 calc R
C86 C 0.18413(8) 0.73140(9) 0.27814(6) 0.0187(3) Uani 1 1 d .
C87 C 0.21573(8) 0.78558(10) 0.32250(6) 0.0198(3) Uani 1 1 d .
C88 C 0.26387(9) 0.84522(10) 0.31581(7) 0.0250(4) Uani 1 1 d .
H88 H 0.2718 0.8541 0.2817 0.030 Uiso 1 1 calc R
C89 C 0.30011(10) 0.89153(11) 0.35772(7) 0.0284(4) Uani 1 1 d .
H89 H 0.3329 0.9313 0.3523 0.034 Uiso 1 1 calc R
C90 C 0.28840(9) 0.87973(11) 0.40763(7) 0.0274(4) Uani 1 1 d .
H90 H 0.3139 0.9106 0.4367 0.033 Uiso 1 1 calc R
C91 C 0.23949(9) 0.82296(10) 0.41501(7) 0.0240(4) Uani 1 1 d .
H91 H 0.2309 0.8155 0.4491 0.029 Uiso 1 1 calc R
C92 C 0.20271(8) 0.77649(10) 0.37267(6) 0.0195(3) Uani 1 1 d .
C93 C 0.08627(8) 0.70585(10) 0.35618(6) 0.0195(3) Uani 1 1 d .
S6 S 0.90464(2) 0.64860(2) 0.236576(15) 0.02087(9) Uani 1 1 d .
N11 N 0.76953(7) 0.66025(8) 0.24040(5) 0.0200(3) Uani 1 1 d .
H011 H 0.7647(10) 0.6436(11) 0.2079(8) 0.026(5) Uiso 1 1 d .
N12 N 0.85294(7) 0.69774(8) 0.31645(5) 0.0203(3) Uani 1 1 d .
H012 H 0.8996(11) 0.6984(11) 0.3314(7) 0.024(5) Uiso 1 1 d .
C101 C 0.81441(9) 0.76206(10) 0.33320(6) 0.0200(3) Uani 1 1 d .
C102 C 0.85414(9) 0.82811(11) 0.35627(6) 0.0255(4) Uani 1 1 d .
H102 H 0.9043 0.8287 0.3604 0.031 Uiso 1 1 calc R
C103 C 0.82062(10) 0.89278(11) 0.37316(7) 0.0309(4) Uani 1 1 d .
H103 H 0.8476 0.9378 0.3890 0.037 Uiso 1 1 calc R
C104 C 0.74725(10) 0.89166(11) 0.36684(7) 0.0311(4) Uani 1 1 d .
H104 H 0.7239 0.9364 0.3779 0.037 Uiso 1 1 calc R
C105 C 0.70809(9) 0.82551(11) 0.34450(6) 0.0264(4) Uani 1 1 d .
H105 H 0.6580 0.8254 0.3405 0.032 Uiso 1 1 calc R
C106 C 0.74079(8) 0.75868(10) 0.32764(6) 0.0207(3) Uani 1 1 d .
C107 C 0.69797(8) 0.68769(10) 0.30573(6) 0.0218(3) Uani 1 1 d .
C108 C 0.63972(9) 0.66434(12) 0.32586(7) 0.0289(4) Uani 1 1 d .
H108 H 0.6304 0.6926 0.3551 0.035 Uiso 1 1 calc R
C109 C 0.59589(10) 0.60163(12) 0.30431(8) 0.0361(5) Uani 1 1 d .
H109 H 0.5570 0.5870 0.3187 0.043 Uiso 1 1 calc R
C110 C 0.60875(10) 0.55998(12) 0.26165(8) 0.0386(5) Uani 1 1 d .
H110 H 0.5780 0.5175 0.2461 0.046 Uiso 1 1 calc R
C111 C 0.66657(9) 0.58040(11) 0.24171(7) 0.0306(4) Uani 1 1 d .
H111 H 0.6757 0.5514 0.2127 0.037 Uiso 1 1 calc R
C112 C 0.71130(8) 0.64301(10) 0.26382(6) 0.0212(3) Uani 1 1 d .
C113 C 0.83818(8) 0.66964(9) 0.26628(6) 0.0179(3) Uani 1 1 d .
S7 S 0.20441(2) 0.65201(2) 0.510268(15) 0.02125(9) Uani 1 1 d .
N13 N 0.07347(7) 0.68588(8) 0.51891(5) 0.0208(3) Uani 1 1 d .
H013 H 0.0661(10) 0.6823(11) 0.4842(8) 0.024(5) Uiso 1 1 d .
N14 N 0.15842(7) 0.66804(8) 0.59725(5) 0.0206(3) Uani 1 1 d .
H014 H 0.2039(11) 0.6611(11) 0.6123(8) 0.027(5) Uiso 1 1 d .
C121 C 0.02923(8) 0.74287(10) 0.53681(6) 0.0213(3) Uani 1 1 d .
C122 C -0.00212(9) 0.80161(11) 0.50072(7) 0.0273(4) Uani 1 1 d .
H122 H 0.0070 0.8023 0.4665 0.033 Uiso 1 1 calc R
C123 C -0.04638(10) 0.85896(12) 0.51428(8) 0.0349(4) Uani 1 1 d .
H123 H -0.0681 0.8986 0.4894 0.042 Uiso 1 1 calc R
C124 C -0.05875(10) 0.85814(13) 0.56436(8) 0.0386(5) Uani 1 1 d .
H124 H -0.0890 0.8973 0.5740 0.046 Uiso 1 1 calc R
C125 C -0.02728(9) 0.80070(13) 0.60014(7) 0.0341(5) Uani 1 1 d .
H125 H -0.0356 0.8016 0.6346 0.041 Uiso 1 1 calc R
C126 C 0.01669(8) 0.74073(11) 0.58739(6) 0.0250(4) Uani 1 1 d .
C127 C 0.04596(9) 0.67724(12) 0.62605(7) 0.0270(4) Uani 1 1 d .
C128 C 0.00684(10) 0.64991(15) 0.66143(8) 0.0420(5) Uani 1 1 d .
H128 H -0.0390 0.6719 0.6596 0.050 Uiso 1 1 calc R
C129 C 0.03289(12) 0.59221(16) 0.69868(8) 0.0519(6) Uani 1 1 d .
H129 H 0.0051 0.5748 0.7221 0.062 Uiso 1 1 calc R
C130 C 0.09939(12) 0.55956(14) 0.70209(8) 0.0471(6) Uani 1 1 d .
H130 H 0.1175 0.5198 0.7279 0.057 Uiso 1 1 calc R
C131 C 0.13965(10) 0.58497(12) 0.66767(7) 0.0334(4) Uani 1 1 d .
H131 H 0.1855 0.5627 0.6699 0.040 Uiso 1 1 calc R
C132 C 0.11274(9) 0.64306(10) 0.62998(6) 0.0236(4) Uani 1 1 d .
C133 C 0.14146(8) 0.66934(9) 0.54424(6) 0.0182(3) Uani 1 1 d .
N15 N 0.99830(16) 0.06228(19) 0.60384(12) 0.1007(10) Uani 1 1 d .
C140 C 0.95407(14) 0.05270(15) 0.62572(10) 0.0549(6) Uani 1 1 d .
C141 C 0.89677(13) 0.04004(13) 0.65125(9) 0.0498(6) Uani 1 1 d .
H14A H 0.8514 0.0401 0.6247 0.060 Uiso 1 1 calc R
H14B H 0.8967 0.0832 0.6768 0.060 Uiso 1 1 calc R
H14C H 0.9032 -0.0118 0.6696 0.060 Uiso 1 1 calc R

loop_
_atom_site_aniso_label
_atom_site_aniso_U_11
_atom_site_aniso_U_22
_atom_site_aniso_U_33
_atom_site_aniso_U_23
_atom_site_aniso_U_13
_atom_site_aniso_U_12
S1 0.0211(2) 0.01470(19) 0.0210(2) -0.00239(14) -0.00064(15) 0.00188(15)
N1 0.0210(7) 0.0158(7) 0.0150(7) -0.0023(5) -0.0012(5) 0.0014(5)
N2 0.0219(7) 0.0151(7) 0.0162(7) 0.0000(5) -0.0012(5) 0.0009(5)
C1 0.0222(8) 0.0157(8) 0.0144(7) 0.0041(6) 0.0037(6) 0.0027(6)
C2 0.0229(8) 0.0189(8) 0.0213(8) 0.0020(6) 0.0016(6) -0.0018(7)
C3 0.0210(8) 0.0254(9) 0.0292(9) 0.0059(7) 0.0049(7) 0.0024(7)
C4 0.0288(9) 0.0230(9) 0.0256(9) 0.0037(7) 0.0100(7) 0.0088(7)
C5 0.0294(9) 0.0169(8) 0.0194(8) 0.0010(6) 0.0059(7) 0.0022(7)
C6 0.0243(8) 0.0157(7) 0.0126(7) 0.0039(6) 0.0033(6) 0.0016(6)
C7 0.0255(8) 0.0185(8) 0.0106(7) -0.0004(6) 0.0031(6) -0.0013(6)
C8 0.0303(9) 0.0175(8) 0.0179(8) 0.0003(6) 0.0031(7) -0.0009(7)
C9 0.0372(10) 0.0210(9) 0.0249(9) -0.0010(7) 0.0052(8) -0.0104(8)
C10 0.0245(9) 0.0316(10) 0.0323(10) -0.0037(8) 0.0036(7) -0.0086(8)
C11 0.0234(9) 0.0255(9) 0.0269(9) -0.0022(7) 0.0018(7) 0.0000(7)
C12 0.0237(8) 0.0180(8) 0.0130(7) -0.0016(6) 0.0020(6) -0.0019(6)
C13 0.0183(8) 0.0189(8) 0.0150(7) -0.0002(6) 0.0055(6) -0.0009(6)
S2 0.0232(2) 0.0198(2) 0.01639(19) -0.00237(14) 0.00188(15) -0.00348(15)
N3 0.0187(7) 0.0199(7) 0.0173(7) -0.0026(5) 0.0005(6) -0.0010(6)
N4 0.0187(7) 0.0195(7) 0.0159(7) -0.0007(6) 0.0004(5) 0.0001(5)
C21 0.0184(8) 0.0202(8) 0.0221(8) 0.0021(6) 0.0035(6) 0.0041(6)
C22 0.0342(10) 0.0271(9) 0.0250(9) -0.0027(7) 0.0082(8) 0.0009(8)
C23 0.0483(12) 0.0403(11) 0.0284(10) -0.0007(8) 0.0182(9) -0.0031(9)
C24 0.0413(11) 0.0353(11) 0.0390(11) 0.0062(9) 0.0192(9) -0.0041(9)
C25 0.0270(9) 0.0253(9) 0.0343(10) 0.0024(7) 0.0062(8) -0.0034(7)
C26 0.0187(8) 0.0207(8) 0.0242(9) 0.0022(7) 0.0024(7) 0.0035(6)
C27 0.0123(7) 0.0222(8) 0.0244(8) -0.0031(7) -0.0018(6) 0.0008(6)
C28 0.0226(9) 0.0217(9) 0.0316(10) -0.0022(7) -0.0026(7) 0.0013(7)
C29 0.0305(10) 0.0220(9) 0.0366(10) -0.0103(8) -0.0034(8) 0.0037(7)
C30 0.0324(10) 0.0313(10) 0.0271(9) -0.0121(8) 0.0010(8) 0.0042(8)
C31 0.0219(8) 0.0270(9) 0.0236(9) -0.0045(7) 0.0017(7) 0.0002(7)
C32 0.0127(7) 0.0197(8) 0.0223(8) -0.0049(6) 0.0002(6) 0.0005(6)
C33 0.0141(7) 0.0200(8) 0.0175(8) -0.0031(6) 0.0036(6) 0.0036(6)
S3 0.01661(19) 0.0411(3) 0.0183(2) 0.00993(17) 0.00193(15) -0.00554(17)
N5 0.0147(7) 0.0230(7) 0.0151(7) 0.0014(5) 0.0006(5) -0.0041(5)
N6 0.0164(7) 0.0239(7) 0.0135(7) 0.0022(5) 0.0028(5) -0.0014(5)
C41 0.0198(8) 0.0186(8) 0.0114(7) -0.0012(6) 0.0031(6) -0.0009(6)
C42 0.0181(8) 0.0252(9) 0.0181(8) -0.0009(6) 0.0011(6) 0.0008(7)
C43 0.0269(9) 0.0201(8) 0.0209(8) 0.0016(6) -0.0009(7) 0.0046(7)
C44 0.0283(9) 0.0174(8) 0.0185(8) 0.0002(6) 0.0027(7) -0.0026(7)
C45 0.0205(8) 0.0195(8) 0.0161(8) -0.0027(6) 0.0036(6) -0.0025(6)
C46 0.0198(8) 0.0173(8) 0.0114(7) -0.0029(6) 0.0040(6) 0.0002(6)
C47 0.0170(7) 0.0155(7) 0.0159(7) -0.0035(6) 0.0028(6) -0.0022(6)
C48 0.0208(8) 0.0210(8) 0.0194(8) -0.0025(6) 0.0068(6) -0.0015(6)
C49 0.0199(8) 0.0265(9) 0.0310(9) -0.0052(7) 0.0082(7) 0.0025(7)
C50 0.0198(8) 0.0220(9) 0.0304(9) -0.0003(7) 0.0010(7) 0.0053(7)
C51 0.0208(8) 0.0183(8) 0.0217(8) 0.0019(6) 0.0005(6) -0.0011(6)
C52 0.0145(7) 0.0167(7) 0.0180(8) -0.0024(6) 0.0027(6) -0.0018(6)
C53 0.0188(8) 0.0170(8) 0.0165(8) 0.0007(6) 0.0043(6) 0.0003(6)
S4 0.0256(2) 0.0218(2) 0.01534(19) 0.00280(15) 0.00085(15) -0.00805(16)
N7 0.0178(7) 0.0208(7) 0.0134(7) 0.0014(5) 0.0004(5) -0.0039(6)
N8 0.0221(7) 0.0207(7) 0.0138(7) 0.0038(6) -0.0003(5) -0.0036(6)
C61 0.0155(7) 0.0162(7) 0.0176(8) 0.0028(6) 0.0037(6) 0.0029(6)
C62 0.0238(8) 0.0170(8) 0.0186(8) -0.0014(6) 0.0045(6) 0.0014(6)
C63 0.0295(9) 0.0244(9) 0.0211(8) -0.0025(7) 0.0128(7) 0.0024(7)
C64 0.0246(9) 0.0223(8) 0.0291(9) 0.0009(7) 0.0158(7) 0.0004(7)
C65 0.0175(8) 0.0192(8) 0.0232(8) -0.0003(6) 0.0060(6) -0.0002(6)
C66 0.0143(7) 0.0166(8) 0.0172(8) 0.0016(6) 0.0023(6) 0.0039(6)
C67 0.0123(7) 0.0221(8) 0.0163(8) -0.0001(6) 0.0011(6) 0.0016(6)
C68 0.0222(8) 0.0202(8) 0.0197(8) 0.0012(6) 0.0023(6) 0.0020(7)
C69 0.0325(10) 0.0226(9) 0.0216(9) -0.0040(7) 0.0024(7) 0.0049(7)
C70 0.0349(10) 0.0325(10) 0.0174(8) -0.0047(7) 0.0054(7) 0.0043(8)
C71 0.0234(8) 0.0307(9) 0.0162(8) 0.0019(7) 0.0038(6) 0.0001(7)
C72 0.0142(7) 0.0216(8) 0.0173(8) 0.0000(6) 0.0007(6) -0.0003(6)
C73 0.0156(7) 0.0211(8) 0.0157(8) 0.0008(6) 0.0034(6) -0.0012(6)
S5 0.0167(2) 0.0434(3) 0.01499(19) 0.00084(17) 0.00418(15) -0.00112(17)
N9 0.0176(7) 0.0291(8) 0.0134(7) 0.0031(6) 0.0023(5) 0.0012(6)
N10 0.0135(7) 0.0337(8) 0.0150(7) 0.0008(6) 0.0023(5) 0.0044(6)
C81 0.0185(8) 0.0238(8) 0.0140(8) 0.0050(6) 0.0040(6) 0.0063(6)
C82 0.0184(8) 0.0291(9) 0.0185(8) 0.0018(7) 0.0027(6) 0.0025(7)
C83 0.0273(9) 0.0303(9) 0.0172(8) -0.0019(7) 0.0054(7) 0.0034(7)
C84 0.0260(9) 0.0302(9) 0.0205(8) 0.0001(7) 0.0109(7) 0.0057(7)
C85 0.0205(8) 0.0262(9) 0.0213(8) 0.0034(7) 0.0077(7) 0.0009(7)
C86 0.0220(8) 0.0185(8) 0.0160(8) 0.0048(6) 0.0052(6) 0.0042(6)
C87 0.0197(8) 0.0204(8) 0.0192(8) 0.0021(6) 0.0043(6) 0.0062(6)
C88 0.0292(9) 0.0251(9) 0.0221(9) 0.0018(7) 0.0088(7) 0.0003(7)
C89 0.0308(10) 0.0248(9) 0.0303(10) 0.0002(7) 0.0085(8) -0.0043(7)
C90 0.0274(9) 0.0274(9) 0.0257(9) -0.0052(7) 0.0029(7) -0.0013(7)
C91 0.0234(9) 0.0292(9) 0.0191(8) -0.0007(7) 0.0043(7) 0.0034(7)
C92 0.0165(8) 0.0221(8) 0.0199(8) 0.0024(6) 0.0041(6) 0.0043(6)
C93 0.0185(8) 0.0235(8) 0.0170(8) 0.0000(6) 0.0051(6) 0.0062(6)
S6 0.01713(19) 0.0288(2) 0.01684(19) -0.00248(15) 0.00437(15) 0.00357(16)
N11 0.0183(7) 0.0264(7) 0.0155(7) -0.0033(6) 0.0042(5) -0.0016(6)
N12 0.0150(7) 0.0291(8) 0.0160(7) -0.0026(5) 0.0020(5) 0.0029(6)
C101 0.0221(8) 0.0252(8) 0.0132(7) 0.0001(6) 0.0055(6) 0.0024(7)
C102 0.0241(9) 0.0327(10) 0.0194(8) -0.0039(7) 0.0044(7) -0.0012(7)
C103 0.0382(11) 0.0298(10) 0.0231(9) -0.0071(7) 0.0044(8) -0.0008(8)
C104 0.0381(11) 0.0327(10) 0.0226(9) -0.0038(7) 0.0070(8) 0.0121(8)
C105 0.0253(9) 0.0360(10) 0.0189(8) 0.0014(7) 0.0069(7) 0.0088(8)
C106 0.0216(8) 0.0288(9) 0.0123(7) 0.0030(6) 0.0051(6) 0.0038(7)
C107 0.0177(8) 0.0274(9) 0.0202(8) 0.0061(7) 0.0043(6) 0.0028(7)
C108 0.0215(9) 0.0391(10) 0.0279(9) 0.0085(8) 0.0095(7) 0.0038(8)
C109 0.0232(9) 0.0439(12) 0.0437(11) 0.0128(9) 0.0128(8) -0.0051(8)
C110 0.0279(10) 0.0373(11) 0.0493(12) 0.0031(9) 0.0065(9) -0.0124(8)
C111 0.0272(9) 0.0314(10) 0.0319(10) -0.0025(8) 0.0047(8) -0.0058(8)
C112 0.0164(8) 0.0253(9) 0.0215(8) 0.0038(7) 0.0036(6) 0.0003(6)
C113 0.0183(8) 0.0181(8) 0.0169(8) 0.0016(6) 0.0035(6) 0.0003(6)
S7 0.01796(19) 0.0300(2) 0.01610(19) 0.00203(15) 0.00459(15) 0.00674(16)
N13 0.0165(7) 0.0304(8) 0.0145(7) -0.0022(6) 0.0019(5) 0.0027(6)
N14 0.0154(7) 0.0297(8) 0.0165(7) 0.0024(6) 0.0029(5) 0.0007(6)
C121 0.0124(7) 0.0292(9) 0.0211(8) -0.0056(7) 0.0017(6) -0.0007(6)
C122 0.0201(8) 0.0334(10) 0.0264(9) -0.0036(7) 0.0016(7) 0.0026(7)
C123 0.0250(9) 0.0371(11) 0.0367(11) -0.0070(8) -0.0043(8) 0.0088(8)
C124 0.0227(9) 0.0484(12) 0.0407(11) -0.0211(9) -0.0004(8) 0.0088(9)
C125 0.0168(8) 0.0576(13) 0.0269(10) -0.0185(9) 0.0036(7) -0.0009(8)
C126 0.0125(8) 0.0405(10) 0.0210(8) -0.0085(7) 0.0022(6) -0.0045(7)
C127 0.0183(8) 0.0438(11) 0.0185(8) -0.0043(7) 0.0038(7) -0.0095(7)
C128 0.0215(9) 0.0760(16) 0.0300(10) 0.0025(10) 0.0087(8) -0.0134(10)
C129 0.0383(12) 0.0853(18) 0.0348(12) 0.0148(11) 0.0144(9) -0.0232(12)
C130 0.0509(13) 0.0551(14) 0.0353(11) 0.0170(10) 0.0103(10) -0.0145(11)
C131 0.0348(10) 0.0367(11) 0.0281(10) 0.0069(8) 0.0062(8) -0.0052(8)
C132 0.0229(9) 0.0312(9) 0.0167(8) -0.0002(7) 0.0046(7) -0.0086(7)
C133 0.0176(8) 0.0180(8) 0.0184(8) 0.0005(6) 0.0031(6) -0.0008(6)
N15 0.096(2) 0.110(2) 0.102(2) -0.0195(18) 0.0352(18) -0.0639(19)
C140 0.0588(15) 0.0439(13) 0.0578(15) -0.0048(11) 0.0055(12) -0.0242(12)
C141 0.0647(15) 0.0356(12) 0.0504(14) 0.0090(10) 0.0163(12) 0.0114(11)

loop_
_atom_type_symbol
_atom_type_description
_atom_type_scat_dispersion_real
_atom_type_scat_dispersion_imag
_atom_type_scat_source
C C 0.0181 0.0091 'International Tables Vol C Tables 4.2.6.8 and 6.1.1.4'
H H 0.0000 0.0000 'International Tables Vol C Tables 4.2.6.8 and 6.1.1.4'
N N 0.0311 0.0180 'International Tables Vol C Tables 4.2.6.8 and 6.1.1.4'
S S 0.3331 0.5567 'International Tables Vol C Tables 4.2.6.8 and 6.1.1.4'

loop_
_geom_angle_atom_site_label_1
_geom_angle_atom_site_label_2
_geom_angle_atom_site_label_3
_geom_angle
C13 N1 C1 123.31(13)
C13 N2 C12 125.24(13)
C2 C1 C6 120.73(14)
C2 C1 N1 117.23(14)
C6 C1 N1 122.03(14)
C3 C2 C1 120.55(15)
C2 C3 C4 119.52(16)
C5 C4 C3 119.83(15)
C4 C5 C6 121.78(15)
C1 C6 C5 117.45(15)
C1 C6 C7 121.48(14)
C5 C6 C7 120.99(14)
C12 C7 C8 117.39(15)
C12 C7 C6 122.43(14)
C8 C7 C6 120.18(14)
C9 C8 C7 121.73(16)
C8 C9 C10 120.11(16)
C9 C10 C11 119.43(16)
C10 C11 C12 120.18(16)
C11 C12 C7 121.14(15)
C11 C12 N2 117.23(14)
C7 C12 N2 121.57(14)
N2 C13 N1 117.43(14)
N2 C13 S1 120.98(12)
N1 C13 S1 121.58(12)
C33 N3 C21 126.12(14)
C33 N4 C32 126.69(14)
C22 C21 C26 120.70(16)
C22 C21 N3 116.50(15)
C26 C21 N3 122.74(14)
C23 C22 C21 120.39(17)
C24 C23 C22 119.86(18)
C25 C24 C23 119.71(17)
C24 C25 C26 121.77(17)
C21 C26 C25 117.47(15)
C21 C26 C27 123.25(15)
C25 C26 C27 119.28(15)
C32 C27 C28 117.20(15)
C32 C27 C26 122.70(14)
C28 C27 C26 120.02(15)
C29 C28 C27 121.55(17)
C28 C29 C30 120.39(16)
C29 C30 C31 119.31(17)
C30 C31 C32 120.28(17)
C31 C32 C27 121.23(15)
C31 C32 N4 116.25(15)
C27 C32 N4 122.44(14)
N4 C33 N3 118.32(14)
N4 C33 S2 119.80(12)
N3 C33 S2 121.88(12)
C53 N5 C41 122.24(13)
C53 N6 C52 124.72(13)
C42 C41 C46 121.63(14)
C42 C41 N5 117.04(14)
C46 C41 N5 121.33(14)
C43 C42 C41 119.65(15)
C42 C43 C44 119.93(15)
C45 C44 C43 120.06(15)
C44 C45 C46 121.31(15)
C41 C46 C45 117.41(14)
C41 C46 C47 122.34(14)
C45 C46 C47 120.25(14)
C52 C47 C48 117.28(14)
C52 C47 C46 121.90(13)
C48 C47 C46 120.69(14)
C49 C48 C47 121.87(15)
C48 C49 C50 119.96(15)
C51 C50 C49 119.56(15)
C50 C51 C52 120.22(15)
C51 C52 C47 121.09(14)
C51 C52 N6 116.94(14)
C47 C52 N6 121.93(14)
N6 C53 N5 118.27(14)
N6 C53 S3 121.22(12)
N5 C53 S3 120.51(12)
C73 N7 C61 124.22(13)
C73 N8 C72 127.83(14)
C62 C61 C66 120.68(14)
C62 C61 N7 116.39(14)
C66 C61 N7 122.84(14)
C63 C62 C61 120.45(15)
C62 C63 C64 119.74(15)
C65 C64 C63 119.58(15)
C64 C65 C66 121.95(15)
C61 C66 C65 117.50(14)
C61 C66 C67 123.42(14)
C65 C66 C67 118.96(14)
C72 C67 C68 117.29(14)
C72 C67 C66 122.37(14)
C68 C67 C66 120.30(14)
C69 C68 C67 121.66(15)
C68 C69 C70 119.83(16)
C71 C70 C69 119.88(16)
C70 C71 C72 120.00(16)
C71 C72 C67 121.32(15)
C71 C72 N8 116.56(14)
C67 C72 N8 122.04(14)
N8 C73 N7 118.52(14)
N8 C73 S4 119.75(12)
N7 C73 S4 121.73(12)
C93 N9 C92 127.11(14)
C93 N10 C81 124.07(13)
C82 C81 C86 120.61(14)
C82 C81 N10 117.24(14)
C86 C81 N10 122.14(14)
C83 C82 C81 120.62(16)
C82 C83 C84 119.61(16)
C85 C84 C83 119.60(15)
C84 C85 C86 121.95(15)
C81 C86 C85 117.55(15)
C81 C86 C87 123.27(14)
C85 C86 C87 119.18(14)
C92 C87 C88 117.82(15)
C92 C87 C86 122.19(15)
C88 C87 C86 119.87(14)
C89 C88 C87 121.55(16)
C88 C89 C90 119.80(16)
C91 C90 C89 119.83(16)
C90 C91 C92 120.35(16)
C91 C92 C87 120.56(15)
C91 C92 N9 116.94(14)
C87 C92 N9 122.46(14)
N9 C93 N10 118.89(14)
N9 C93 S5 120.82(12)
N10 C93 S5 120.28(12)
C113 N11 C112 126.22(14)
C113 N12 C101 123.22(13)
C102 C101 C106 121.36(15)
C102 C101 N12 116.60(14)
C106 C101 N12 122.03(15)
C103 C102 C101 119.96(16)
C102 C103 C104 119.71(17)
C105 C104 C103 120.13(16)
C104 C105 C106 121.38(16)
C101 C106 C105 117.42(16)
C101 C106 C107 122.40(15)
C105 C106 C107 120.17(15)
C112 C107 C108 117.32(16)
C112 C107 C106 122.52(14)
C108 C107 C106 120.13(15)
C109 C108 C107 121.82(17)
C108 C109 C110 119.78(17)
C109 C110 C111 119.73(18)
C110 C111 C112 120.51(18)
C111 C112 C107 120.78(15)
C111 C112 N11 116.66(15)
C107 C112 N11 122.53(15)
N11 C113 N12 118.66(14)
N11 C113 S6 120.90(12)
N12 C113 S6 120.43(12)
C133 N13 C121 124.38(14)
C133 N14 C132 125.83(14)
C122 C121 C126 120.70(16)
C122 C121 N13 116.36(15)
C126 C121 N13 122.94(15)
C123 C122 C121 120.55(17)
C124 C123 C122 119.45(18)
C125 C124 C123 120.02(17)
C124 C125 C126 122.04(17)
C121 C126 C125 117.22(17)
C121 C126 C127 122.56(16)
C125 C126 C127 120.20(16)
C132 C127 C128 117.14(17)
C132 C127 C126 122.71(15)
C128 C127 C126 120.14(17)
C129 C128 C127 121.8(2)
C128 C129 C130 120.04(18)
C129 C130 C131 119.8(2)
C130 C131 C132 119.77(19)
C131 C132 C127 121.41(16)
C131 C132 N14 116.38(16)
C127 C132 N14 122.15(15)
N14 C133 N13 118.48(14)
N14 C133 S7 120.41(12)
N13 C133 S7 121.11(12)
N15 C140 C141 177.8(3)

loop_
_geom_bond_atom_site_label_1
_geom_bond_atom_site_label_2
_geom_bond_distance
S1 C13 1.6853(16)
N1 C13 1.360(2)
N1 C1 1.428(2)
N2 C13 1.345(2)
N2 C12 1.425(2)
C1 C2 1.393(2)
C1 C6 1.400(2)
C2 C3 1.386(2)
C3 C4 1.388(2)
C4 C5 1.384(2)
C5 C6 1.403(2)
C6 C7 1.479(2)
C7 C12 1.396(2)
C7 C8 1.403(2)
C8 C9 1.380(2)
C9 C10 1.387(3)
C10 C11 1.389(2)
C11 C12 1.394(2)
S2 C33 1.6916(16)
N3 C33 1.350(2)
N3 C21 1.432(2)
N4 C33 1.348(2)
N4 C32 1.421(2)
C21 C22 1.387(2)
C21 C26 1.399(2)
C22 C23 1.384(3)
C23 C24 1.384(3)
C24 C25 1.377(3)
C25 C26 1.403(2)
C26 C27 1.480(2)
C27 C32 1.396(2)
C27 C28 1.405(2)
C28 C29 1.380(3)
C29 C30 1.383(3)
C30 C31 1.387(2)
C31 C32 1.391(2)
S3 C53 1.6832(15)
N5 C53 1.349(2)
N5 C41 1.430(2)
N6 C53 1.349(2)
N6 C52 1.425(2)
C41 C42 1.391(2)
C41 C46 1.394(2)
C42 C43 1.380(2)
C43 C44 1.387(2)
C44 C45 1.383(2)
C45 C46 1.399(2)
C46 C47 1.481(2)
C47 C52 1.396(2)
C47 C48 1.400(2)
C48 C49 1.382(2)
C49 C50 1.385(2)
C50 C51 1.384(2)
C51 C52 1.395(2)
S4 C73 1.6924(16)
N7 C73 1.349(2)
N7 C61 1.428(2)
N8 C73 1.341(2)
N8 C72 1.421(2)
C61 C62 1.390(2)
C61 C66 1.401(2)
C62 C63 1.387(2)
C63 C64 1.389(2)
C64 C65 1.380(2)
C65 C66 1.402(2)
C66 C67 1.478(2)
C67 C72 1.395(2)
C67 C68 1.400(2)
C68 C69 1.384(2)
C69 C70 1.387(3)
C70 C71 1.379(3)
C71 C72 1.394(2)
S5 C93 1.6882(16)
N9 C93 1.351(2)
N9 C92 1.426(2)
N10 C93 1.357(2)
N10 C81 1.432(2)
C81 C82 1.392(2)
C81 C86 1.396(2)
C82 C83 1.386(2)
C83 C84 1.386(2)
C84 C85 1.382(2)
C85 C86 1.402(2)
C86 C87 1.479(2)
C87 C92 1.398(2)
C87 C88 1.400(2)
C88 C89 1.384(2)
C89 C90 1.387(2)
C90 C91 1.383(2)
C91 C92 1.396(2)
S6 C113 1.6886(16)
N11 C113 1.348(2)
N11 C112 1.433(2)
N12 C113 1.354(2)
N12 C101 1.431(2)
C101 C102 1.393(2)
C101 C106 1.398(2)
C102 C103 1.382(2)
C103 C104 1.390(3)
C104 C105 1.384(3)
C105 C106 1.401(2)
C106 C107 1.478(2)
C107 C112 1.396(2)
C107 C108 1.407(2)
C108 C109 1.378(3)
C109 C110 1.383(3)
C110 C111 1.384(3)
C111 C112 1.389(2)
S7 C133 1.6929(16)
N13 C133 1.353(2)
N13 C121 1.429(2)
N14 C133 1.343(2)
N14 C132 1.429(2)
C121 C122 1.392(2)
C121 C126 1.397(2)
C122 C123 1.383(3)
C123 C124 1.383(3)
C124 C125 1.373(3)
C125 C126 1.402(3)
C126 C127 1.477(3)
C127 C132 1.393(2)
C127 C128 1.402(2)
C128 C129 1.373(3)
C129 C130 1.380(3)
C130 C131 1.387(3)
C131 C132 1.389(2)
N15 C140 1.147(4)
C140 C141 1.438(3)

loop_
_geom_hbond_atom_site_label_D
_geom_hbond_atom_site_label_H
_geom_hbond_atom_site_label_A
_geom_hbond_distance_DH
_geom_hbond_distance_HA
_geom_hbond_distance_DA
_geom_hbond_angle_DHA
_geom_hbond_site_symmetry_A
N1 H01 S2 0.86(2) 2.45(2) 3.2956(14) 166.3(18) 3_665
N2 H02 S4 0.89(2) 2.46(2) 3.3043(14) 159.2(17) 2_645
N3 H03 S1 0.84(2) 2.64(2) 3.4433(14) 162.3(17) 3_665
N4 H04 S6 0.85(2) 2.47(2) 3.3080(14) 167.0(17) .
N5 H05 S7 0.884(19) 2.54(2) 3.3985(14) 165.3(16) 4_575
N6 H06 S4 0.86(2) 2.56(2) 3.4137(14) 170.5(18) .
N7 H07 S1 0.86(2) 2.66(2) 3.5031(14) 167.5(17) 2_655
N8 H08 S3 0.84(2) 2.39(2) 3.1992(14) 160.4(17) .
N9 H09 S7 0.89(2) 2.53(2) 3.3980(14) 168.0(18) .
N10 H010 S6 0.840(19) 2.64(2) 3.4547(15) 164.1(17) 1_455
N11 H011 S2 0.88(2) 2.61(2) 3.4632(14) 165.2(16) .
N12 H012 S5 0.89(2) 2.53(2) 3.4060(14) 166.0(16) 1_655
N13 H013 S5 0.885(19) 2.49(2) 3.3618(14) 170.5(16) .
N14 H014 S3 0.88(2) 2.43(2) 3.2741(14) 161.2(17) 4_576
C64 H64 S7 0.95 2.94 3.5624(16) 124.3 .
C85 H85 S3 0.95 2.90 3.4864(16) 121.1 .

loop_
_geom_torsion_atom_site_label_1
_geom_torsion_atom_site_label_2
_geom_torsion_atom_site_label_3
_geom_torsion_atom_site_label_4
_geom_torsion
C13 N1 C1 C2 -124.64(16)
C13 N1 C1 C6 56.4(2)
C6 C1 C2 C3 -1.9(2)
N1 C1 C2 C3 179.13(14)
C1 C2 C3 C4 -1.5(2)
C2 C3 C4 C5 2.7(2)
C3 C4 C5 C6 -0.5(2)
C2 C1 C6 C5 4.0(2)
N1 C1 C6 C5 -177.06(13)
C2 C1 C6 C7 -172.78(14)
N1 C1 C6 C7 6.2(2)
C4 C5 C6 C1 -2.9(2)
C4 C5 C6 C7 173.93(14)
C1 C6 C7 C12 -38.7(2)
C5 C6 C7 C12 144.63(15)
C1 C6 C7 C8 141.32(15)
C5 C6 C7 C8 -35.3(2)
C12 C7 C8 C9 0.3(2)
C6 C7 C8 C9 -179.75(15)
C7 C8 C9 C10 -0.7(3)
C8 C9 C10 C11 0.3(3)
C9 C10 C11 C12 0.4(3)
C10 C11 C12 C7 -0.9(2)
C10 C11 C12 N2 -178.02(15)
C8 C7 C12 C11 0.5(2)
C6 C7 C12 C11 -179.46(14)
C8 C7 C12 N2 177.53(14)
C6 C7 C12 N2 -2.4(2)
C13 N2 C12 C11 -125.15(17)
C13 N2 C12 C7 57.7(2)
C12 N2 C13 N1 -30.3(2)
C12 N2 C13 S1 149.90(13)
C1 N1 C13 N2 -43.7(2)
C1 N1 C13 S1 136.11(13)
C33 N3 C21 C22 131.25(17)
C33 N3 C21 C26 -51.6(2)
C26 C21 C22 C23 1.0(3)
N3 C21 C22 C23 178.16(16)
C21 C22 C23 C24 1.7(3)
C22 C23 C24 C25 -1.8(3)
C23 C24 C25 C26 -0.6(3)
C22 C21 C26 C25 -3.3(2)
N3 C21 C26 C25 179.68(15)
C22 C21 C26 C27 175.40(15)
N3 C21 C26 C27 -1.6(2)
C24 C25 C26 C21 3.1(3)
C24 C25 C26 C27 -175.60(17)
C21 C26 C27 C32 35.4(2)
C25 C26 C27 C32 -145.97(16)
C21 C26 C27 C28 -147.93(16)
C25 C26 C27 C28 30.7(2)
C32 C27 C28 C29 1.9(2)
C26 C27 C28 C29 -174.94(15)
C27 C28 C29 C30 -0.5(3)
C28 C29 C30 C31 -1.1(3)
C29 C30 C31 C32 1.2(3)
C30 C31 C32 C27 0.4(2)
C30 C31 C32 N4 177.28(15)
C28 C27 C32 C31 -1.9(2)
C26 C27 C32 C31 174.91(15)
C28 C27 C32 N4 -178.61(14)
C26 C27 C32 N4 -1.8(2)
C33 N4 C32 C31 129.68(17)
C33 N4 C32 C27 -53.5(2)
C32 N4 C33 N3 36.0(2)
C32 N4 C33 S2 -143.36(14)
C21 N3 C33 N4 32.6(2)
C21 N3 C33 S2 -147.98(13)
C53 N5 C41 C42 -119.50(16)
C53 N5 C41 C46 61.2(2)
C46 C41 C42 C43 -0.7(2)
N5 C41 C42 C43 -179.96(14)
C41 C42 C43 C44 0.7(2)
C42 C43 C44 C45 0.3(2)
C43 C44 C45 C46 -1.4(2)
C42 C41 C46 C45 -0.4(2)
N5 C41 C46 C45 178.86(13)
C42 C41 C46 C47 179.16(14)
N5 C41 C46 C47 -1.6(2)
C44 C45 C46 C41 1.5(2)
C44 C45 C46 C47 -178.13(14)
C41 C46 C47 C52 -37.8(2)
C45 C46 C47 C52 141.78(15)
C41 C46 C47 C48 146.33(15)
C45 C46 C47 C48 -34.1(2)
C52 C47 C48 C49 -0.3(2)
C46 C47 C48 C49 175.73(15)
C47 C48 C49 C50 -0.7(2)
C48 C49 C50 C51 1.1(3)
C49 C50 C51 C52 -0.5(2)
C50 C51 C52 C47 -0.5(2)
C50 C51 C52 N6 -178.54(14)
C48 C47 C52 C51 0.9(2)
C46 C47 C52 C51 -175.09(14)
C48 C47 C52 N6 178.85(14)
C46 C47 C52 N6 2.8(2)
C53 N6 C52 C51 -126.87(16)
C53 N6 C52 C47 55.1(2)
C52 N6 C53 N5 -34.5(2)
C52 N6 C53 S3 145.00(13)
C41 N5 C53 N6 -40.3(2)
C41 N5 C53 S3 140.26(13)
C73 N7 C61 C62 -129.92(16)
C73 N7 C61 C66 53.4(2)
C66 C61 C62 C63 0.5(2)
N7 C61 C62 C63 -176.23(14)
C61 C62 C63 C64 -2.2(2)
C62 C63 C64 C65 1.2(2)
C63 C64 C65 C66 1.5(2)
C62 C61 C66 C65 2.1(2)
N7 C61 C66 C65 178.68(14)
C62 C61 C66 C67 -173.93(14)
N7 C61 C66 C67 2.6(2)
C64 C65 C66 C61 -3.2(2)
C64 C65 C66 C67 173.06(15)
C61 C66 C67 C72 -35.3(2)
C65 C66 C67 C72 148.69(15)
C61 C66 C67 C68 147.24(15)
C65 C66 C67 C68 -28.8(2)
C72 C67 C68 C69 -1.3(2)
C66 C67 C68 C69 176.31(15)
C67 C68 C69 C70 0.4(3)
C68 C69 C70 C71 0.8(3)
C69 C70 C71 C72 -1.1(3)
C70 C71 C72 C67 0.1(2)
C70 C71 C72 N8 -176.71(15)
C68 C67 C72 C71 1.0(2)
C66 C67 C72 C71 -176.50(14)
C68 C67 C72 N8 177.69(14)
C66 C67 C72 N8 0.1(2)
C73 N8 C72 C71 -130.22(17)
C73 N8 C72 C67 53.0(2)
C72 N8 C73 N7 -31.2(2)
C72 N8 C73 S4 148.50(13)
C61 N7 C73 N8 -38.1(2)
C61 N7 C73 S4 142.20(13)
C93 N10 C81 C82 124.24(17)
C93 N10 C81 C86 -54.8(2)
C86 C81 C82 C83 0.5(2)
N10 C81 C82 C83 -178.58(15)
C81 C82 C83 C84 1.5(3)
C82 C83 C84 C85 -1.8(3)
C83 C84 C85 C86 0.2(3)
C82 C81 C86 C85 -2.1(2)
N10 C81 C86 C85 176.96(14)
C82 C81 C86 C87 178.57(15)
N10 C81 C86 C87 -2.4(2)
C84 C85 C86 C81 1.8(2)
C84 C85 C86 C87 -178.88(15)
C81 C86 C87 C92 38.9(2)
C85 C86 C87 C92 -140.47(16)
C81 C86 C87 C88 -145.21(16)
C85 C86 C87 C88 35.5(2)
C92 C87 C88 C89 2.9(2)
C86 C87 C88 C89 -173.22(16)
C87 C88 C89 C90 -0.7(3)
C88 C89 C90 C91 -1.4(3)
C89 C90 C91 C92 1.1(3)
C90 C91 C92 C87 1.2(2)
C90 C91 C92 N9 179.15(15)
C88 C87 C92 C91 -3.1(2)
C86 C87 C92 C91 172.88(15)
C88 C87 C92 N9 179.04(14)
C86 C87 C92 N9 -5.0(2)
C93 N9 C92 C91 132.42(17)
C93 N9 C92 C87 -49.7(2)
C92 N9 C93 N10 30.9(2)
C92 N9 C93 S5 -149.56(13)
C81 N10 C93 N9 38.2(2)
C81 N10 C93 S5 -141.30(14)
C113 N12 C101 C102 -123.43(17)
C113 N12 C101 C106 57.6(2)
C106 C101 C102 C103 -1.4(2)
N12 C101 C102 C103 179.64(15)
C101 C102 C103 C104 -0.2(3)
C102 C103 C104 C105 1.0(3)
C103 C104 C105 C106 -0.2(3)
C102 C101 C106 C105 2.2(2)
N12 C101 C106 C105 -178.93(14)
C102 C101 C106 C107 -176.92(15)
N12 C101 C106 C107 2.0(2)
C104 C105 C106 C101 -1.4(2)
C104 C105 C106 C107 177.75(15)
C101 C106 C107 C112 -38.2(2)
C105 C106 C107 C112 142.70(16)
C101 C106 C107 C108 143.97(16)
C105 C106 C107 C108 -35.1(2)
C112 C107 C108 C109 -2.0(3)
C106 C107 C108 C109 175.88(16)
C107 C108 C109 C110 -0.1(3)
C108 C109 C110 C111 1.5(3)
C109 C110 C111 C112 -0.8(3)
C110 C111 C112 C107 -1.5(3)
C110 C111 C112 N11 -179.59(17)
C108 C107 C112 C111 2.8(2)
C106 C107 C112 C111 -175.06(16)
C108 C107 C112 N11 -179.20(15)
C106 C107 C112 N11 3.0(2)
C113 N11 C112 C111 -130.88(17)
C113 N11 C112 C107 51.0(2)
C112 N11 C113 N12 -28.9(2)
C112 N11 C113 S6 152.29(13)
C101 N12 C113 N11 -41.9(2)
C101 N12 C113 S6 136.92(14)
C133 N13 C121 C122 126.42(17)
C133 N13 C121 C126 -54.1(2)
C126 C121 C122 C123 -0.1(3)
N13 C121 C122 C123 179.39(16)
C121 C122 C123 C124 0.7(3)
C122 C123 C124 C125 -0.1(3)
C123 C124 C125 C126 -1.3(3)
C122 C121 C126 C125 -1.2(2)
N13 C121 C126 C125 179.41(15)
C122 C121 C126 C127 176.94(15)
N13 C121 C126 C127 -2.5(2)
C124 C125 C126 C121 1.9(3)
C124 C125 C126 C127 -176.31(17)
C121 C126 C127 C132 35.5(2)
C125 C126 C127 C132 -146.46(17)
C121 C126 C127 C128 -145.69(18)
C125 C126 C127 C128 32.4(3)
C132 C127 C128 C129 0.3(3)
C126 C127 C128 C129 -178.6(2)
C127 C128 C129 C130 0.1(4)
C128 C129 C130 C131 -0.3(4)
C129 C130 C131 C132 0.0(3)
C130 C131 C132 C127 0.5(3)
C130 C131 C132 N14 177.89(18)
C128 C127 C132 C131 -0.6(3)
C126 C127 C132 C131 178.26(16)
C128 C127 C132 N14 -177.85(16)
C126 C127 C132 N14 1.0(3)
C133 N14 C132 C131 127.12(18)
C133 N14 C132 C127 -55.5(2)
C132 N14 C133 N13 33.2(2)
C132 N14 C133 S7 -147.74(14)
C121 N13 C133 N14 37.4(2)
C121 N13 C133 S7 -141.66(14)
